data_4335685
loop_
_publ_author_name
'Guilherme P. Guedes'
'St\'ephane Soriano'
'Luiza A. Mercante'
'Nivaldo L. Speziali'
'Miguel A. Novak'
'Marius Andruh'
'Maria G. F. Vaz'

_publ_contact_author_address
;
Universidade Federal Fluminense
Instituto de Quimica
Niteroi - RJ
CEP 24020-150
Brazil
;
_publ_contact_author_email mariavaz@vm.uff.br
_publ_contact_author_fax 55(21)26292354
_publ_contact_author_name 'Maria G F Vaz'
_publ_contact_author_phone 55(21)26292354
_publ_section_title
;
 New Synthetic Route toward Heterometallic 3d-3d' and 3d-4f
 Single-Molecule Magnets. The First CoII-MnIII Heterometallic Complex
;
_journal_name_full 'Inorganic Chemistry'
_journal_page_first 8309
_journal_page_last 8311
_journal_paper_doi 10.1021/ic401479d
_journal_volume 52
_journal_year 2013
_chemical_formula_sum 'C72 H132 Dy2 Mn2 O18'
_chemical_formula_weight 1720.66
_space_group_IT_number 2
_symmetry_cell_setting triclinic
_symmetry_space_group_name_Hall '-P 1'
_symmetry_space_group_name_H-M 'P -1'
_atom_sites_solution_hydrogens geom
_atom_sites_solution_primary direct
_atom_sites_solution_secondary difmap
_audit_conform_dict_location ftp://ftp.iucr.org/pub/cif_core.dic
_audit_conform_dict_name cif_core.dic
_audit_conform_dict_version 2.4
_audit_creation_date 2012-11-29T17:53:04-00:00
_audit_creation_method 'WinGX routine CIF_UPDATE'
_audit_update_record
;
2012-11-29 # Formatted by publCIF
;
_cell_angle_alpha 104.030(10)
_cell_angle_beta 108.983(10)
_cell_angle_gamma 93.641(12)
_cell_formula_units_Z 1
_cell_length_a 10.7839(16)
_cell_length_b 14.031(2)
_cell_length_c 15.4362(14)
_cell_measurement_reflns_used 3025
_cell_measurement_temperature 140(2)
_cell_measurement_theta_max 29.5
_cell_measurement_theta_min 1.78
_cell_volume 2116.8(5)
_computing_cell_refinement
;
CrysAlisPro, Agilent Technologies,
Version 1.171.35.21 (release 20-01-2012 CrysAlis171 .NET)
(compiled Jan 23 2012,18:06:46)
;
_computing_data_collection
;
CrysAlisPro, Agilent Technologies,
Version 1.171.35.21 (release 20-01-2012 CrysAlis171 .NET)
(compiled Jan 23 2012,18:06:46)
;
_computing_data_reduction
;
CrysAlisPro, Agilent Technologies,
Version 1.171.35.21 (release 20-01-2012 CrysAlis171 .NET)
(compiled Jan 23 2012,18:06:46)
;
_computing_molecular_graphics
;
Ortep-3 for Windows: L. J. Farrugia, J. Appl. Cryst (1997), 30, 565
;
_computing_publication_material 'WinGX publication routines (Farrugia, 1999)'
_computing_structure_refinement 'SHELXL-97 (Sheldrick, 1997)'
_computing_structure_solution 'SHELXS-97 (Sheldrick, 1990)'
_diffrn_ambient_temperature 140(2)
_diffrn_measured_fraction_theta_full 0.996
_diffrn_measured_fraction_theta_max 0.996
_diffrn_measurement_device_type 'Xcalibur, Atlas, Gemini ultra'
_diffrn_radiation_monochromator graphite
_diffrn_radiation_source 'Mo K\a'
_diffrn_radiation_type MoK\a
_diffrn_radiation_wavelength 0.71073
_diffrn_reflns_av_R_equivalents 0.0981
_diffrn_reflns_av_unetI/netI 0.1745
_diffrn_reflns_limit_h_max 12
_diffrn_reflns_limit_h_min -12
_diffrn_reflns_limit_k_max 16
_diffrn_reflns_limit_k_min -14
_diffrn_reflns_limit_l_max 15
_diffrn_reflns_limit_l_min -18
_diffrn_reflns_number 14474
_diffrn_reflns_theta_full 25.03
_diffrn_reflns_theta_max 25.03
_diffrn_reflns_theta_min 1.78
_exptl_absorpt_coefficient_mu 2.094
_exptl_absorpt_correction_T_max 0.979
_exptl_absorpt_correction_T_min 0.975
_exptl_absorpt_correction_type multi-scan
_exptl_absorpt_process_details
;

CrysAlisPro, Agilent Technologies,
Version 1.171.35.21 (release 20-01-2012 CrysAlis171 .NET)
(compiled Jan 23 2012,18:06:46)
empirical absorption correction using spherical harmonics,
 implemented in SCALE3 ABSPACK scaling algorithm.
;
_exptl_crystal_colour yellow
_exptl_crystal_density_diffrn 1.35
_exptl_crystal_description Plate
_exptl_crystal_F_000 890
_exptl_crystal_size_max 0.02
_exptl_crystal_size_mid 0.01
_exptl_crystal_size_min 0.01
_refine_diff_density_max 2.114
_refine_diff_density_min -2.914
_refine_diff_density_rms 0.296
_refine_ls_extinction_method none
_refine_ls_goodness_of_fit_ref 1.044
_refine_ls_hydrogen_treatment constr
_refine_ls_matrix_type full
_refine_ls_number_parameters 370
_refine_ls_number_reflns 7499
_refine_ls_number_restraints 11
_refine_ls_restrained_S_all 1.045
_refine_ls_R_factor_all 0.1373
_refine_ls_R_factor_gt 0.0833
_refine_ls_shift/su_max 0
_refine_ls_shift/su_mean 0
_refine_ls_structure_factor_coef Fsqd
_refine_ls_weighting_details 'calc w=1/[\s^2^(Fo^2^)+(0.0976P)^2^+0.0000P] where P=(Fo^2^+2Fc^2^)/3'
_refine_ls_weighting_scheme calc
_refine_ls_wR_factor_gt 0.1862
_refine_ls_wR_factor_ref 0.2272
_reflns_number_gt 4676
_reflns_number_total 7499
_reflns_threshold_expression >2sigma(I)
_cod_data_source_file ic401479d_si_004.cif
_cod_data_source_block mn2dy2_2
_cod_database_code 4335685

loop_
_symmetry_equiv_pos_as_xyz
'x, y, z'
'-x, -y, -z'

loop_
_atom_site_label
_atom_site_type_symbol
_atom_site_fract_x
_atom_site_fract_y
_atom_site_fract_z
_atom_site_U_iso_or_equiv
_atom_site_adp_type
_atom_site_occupancy
_atom_site_symmetry_multiplicity
_atom_site_calc_flag
_atom_site_refinement_flags
_atom_site_disorder_assembly
_atom_site_disorder_group
Dy1 Dy 0.61147(5) 0.19358(4) 0.15744(3) 0.0332(2) Uani 1 1 d . . .
Mn1 Mn 0.43685(16) -0.04840(12) 0.06686(10) 0.0260(4) Uani 1 1 d . . .
O1 O 0.4244(8) 0.0860(6) 0.1239(5) 0.036(2) Uani 1 1 d . . .
O4 O 0.8106(7) 0.1684(6) 0.2516(5) 0.036(2) Uani 1 1 d . . .
O6 O 0.7392(7) 0.3388(6) 0.1800(5) 0.039(2) Uani 1 1 d . . .
O2 O 0.6293(6) 0.0328(5) 0.0633(5) 0.0258(17) Uani 1 1 d . . .
O5 O 0.6093(8) 0.2399(6) 0.3088(5) 0.042(2) Uani 1 1 d . . .
O8 O 0.5260(7) -0.0653(5) 0.1910(5) 0.0288(18) Uani 1 1 d . . .
O9 O 0.2599(8) -0.1082(6) 0.0741(6) 0.039(2) Uani 1 1 d . . .
O3 O 0.5393(7) 0.1760(6) -0.0045(5) 0.0322(19) Uani 1 1 d . . .
O7 O 0.4712(7) 0.3118(5) 0.1509(5) 0.035(2) Uani 1 1 d . . .
C6 C 1.0332(15) 0.0939(11) 0.3853(12) 0.072(5) Uani 1 1 d . . .
H6A H 0.9744 0.0431 0.3283 0.108 Uiso 1 1 calc R . .
H6B H 1.0036 0.0943 0.439 0.108 Uiso 1 1 calc R . .
H6C H 1.1242 0.079 0.4006 0.108 Uiso 1 1 calc R . .
C33 C 0.1065(17) -0.1809(14) 0.1263(15) 0.090(3) Uani 1 1 d . . .
C5 C 1.1208(12) 0.2735(11) 0.4557(9) 0.055(4) Uani 1 1 d . . .
H5A H 1.1188 0.3392 0.4442 0.083 Uiso 1 1 calc R . .
H5B H 1.2116 0.2585 0.4711 0.083 Uiso 1 1 calc R . .
H5C H 1.0907 0.2733 0.5091 0.083 Uiso 1 1 calc R . .
C9 C 0.8363(13) 0.2674(9) 0.4055(8) 0.048(4) Uani 1 1 d . . .
H9 H 0.8995 0.3038 0.4657 0.057 Uiso 1 1 calc R . .
C26 C 0.5918(13) -0.0916(9) 0.3434(8) 0.041(3) Uani 1 1 d . . .
C20 C 0.6090(13) 0.4658(10) 0.1986(9) 0.051(4) Uani 1 1 d . . .
H20 H 0.6105 0.5358 0.2141 0.061 Uiso 1 1 calc R . .
C30 C 0.4805(12) -0.0961(9) 0.2483(8) 0.035(3) Uani 1 1 d . . .
C13 C 0.7010(17) 0.4436(10) 0.4864(9) 0.066(5) Uani 1 1 d . . .
H13A H 0.6754 0.4813 0.5385 0.098 Uiso 1 1 calc R . .
H13B H 0.6557 0.462 0.428 0.098 Uiso 1 1 calc R . .
H13C H 0.7973 0.4587 0.5032 0.098 Uiso 1 1 calc R . .
C1 C 0.3292(11) 0.1092(9) 0.1699(8) 0.038(3) Uani 1 1 d . . .
H1A H 0.3378 0.1814 0.1946 0.057 Uiso 1 1 calc R . .
H1B H 0.3456 0.0789 0.2228 0.057 Uiso 1 1 calc R . .
H1C H 0.2394 0.0828 0.1237 0.057 Uiso 1 1 calc R . .
C32 C 0.2426(11) -0.1383(9) 0.1395(9) 0.037(3) Uani 1 1 d . . .
C8 C 0.8836(11) 0.2111(8) 0.3389(8) 0.032(3) Uani 1 1 d . . .
C29 C 0.5404(14) -0.1327(12) 0.4096(9) 0.060(4) Uani 1 1 d . . .
H29A H 0.4724 -0.095 0.4236 0.09 Uiso 1 1 calc R . .
H29B H 0.6139 -0.1268 0.4691 0.09 Uiso 1 1 calc R . .
H29C H 0.5017 -0.2028 0.3788 0.09 Uiso 1 1 calc R . .
C4 C 1.0295(11) 0.1952(10) 0.3665(9) 0.047(4) Uani 1 1 d . . .
C31 C 0.3481(13) -0.1331(9) 0.2260(9) 0.040(3) Uani 1 1 d . . .
H31 H 0.3258 -0.1571 0.2724 0.048 Uiso 1 1 calc R . .
C22 C 0.3654(16) 0.4557(13) 0.1681(12) 0.077(4) Uani 1 1 d U . .
C3 C 0.5086(16) 0.2561(9) -0.0485(8) 0.058(4) Uani 1 1 d . . .
H3A H 0.5012 0.3145 -0.0016 0.087 Uiso 1 1 calc R . .
H3B H 0.4244 0.2347 -0.1025 0.087 Uiso 1 1 calc R . .
H3C H 0.5796 0.2733 -0.0713 0.087 Uiso 1 1 calc R . .
C28 C 0.6947(15) -0.1504(12) 0.3229(10) 0.069(5) Uani 1 1 d . . .
H28A H 0.7286 -0.125 0.2798 0.104 Uiso 1 1 calc R . .
H28B H 0.6552 -0.2205 0.2928 0.104 Uiso 1 1 calc R . .
H28C H 0.7678 -0.1443 0.3827 0.104 Uiso 1 1 calc R . .
C27 C 0.6494(15) 0.0176(10) 0.3905(9) 0.060(4) Uani 1 1 d . . .
H27A H 0.5799 0.0546 0.4028 0.089 Uiso 1 1 calc R . .
H27B H 0.6837 0.0442 0.3482 0.089 Uiso 1 1 calc R . .
H27C H 0.7217 0.0246 0.4509 0.089 Uiso 1 1 calc R . .
C12 C 0.7281(13) 0.3016(11) 0.5641(8) 0.050(4) Uani 1 1 d . . .
H12A H 0.6998 0.3397 0.6146 0.075 Uiso 1 1 calc R . .
H12B H 0.8248 0.3164 0.5833 0.075 Uiso 1 1 calc R . .
H12C H 0.7017 0.2304 0.5534 0.075 Uiso 1 1 calc R . .
C2 C 0.7392(11) -0.0196(9) 0.0860(7) 0.034(3) Uani 1 1 d . . .
H2A H 0.7629 -0.0224 0.1522 0.052 Uiso 1 1 calc R . .
H2B H 0.8152 0.0149 0.0783 0.052 Uiso 1 1 calc R . .
H2C H 0.7152 -0.0873 0.0431 0.052 Uiso 1 1 calc R . .
C35 C 0.0020(16) -0.1646(14) 0.0354(14) 0.090(3) Uani 1 1 d . . .
H35A H -0.087 -0.1932 0.0288 0.135 Uiso 1 1 calc R . .
H35B H 0.0222 -0.1972 -0.0212 0.135 Uiso 1 1 calc R . .
H35C H 0.0054 -0.0933 0.0416 0.135 Uiso 1 1 calc R . .
C10 C 0.7007(12) 0.2744(9) 0.3897(8) 0.033(3) Uani 1 1 d . . .
C21 C 0.4857(12) 0.4061(10) 0.1745(8) 0.040(3) Uani 1 1 d . A .
C14 C 0.5113(13) 0.3032(13) 0.4454(10) 0.064(5) Uani 1 1 d . . .
H14A H 0.4856 0.3402 0.4977 0.096 Uiso 1 1 calc R . .
H14B H 0.4896 0.2317 0.436 0.096 Uiso 1 1 calc R . .
H14C H 0.4629 0.3202 0.3867 0.096 Uiso 1 1 calc R . .
C36 C 0.0941(16) -0.2900(13) 0.1136(15) 0.090(3) Uani 1 1 d . . .
H36A H 0.0029 -0.3162 0.1046 0.135 Uiso 1 1 calc R . .
H36B H 0.1556 -0.3034 0.1704 0.135 Uiso 1 1 calc R . .
H36C H 0.1154 -0.3223 0.0575 0.135 Uiso 1 1 calc R . .
C11 C 0.6610(13) 0.3308(9) 0.4699(8) 0.046(4) Uani 1 1 d . . .
C7 C 1.0776(14) 0.1945(14) 0.2845(10) 0.076(5) Uani 1 1 d . . .
H7A H 1.0753 0.2597 0.272 0.114 Uiso 1 1 calc R . .
H7B H 1.0198 0.1433 0.2274 0.114 Uiso 1 1 calc R . .
H7C H 1.1687 0.18 0.3011 0.114 Uiso 1 1 calc R . .
C34 C 0.0591(16) -0.1314(13) 0.2042(14) 0.090(3) Uani 1 1 d . . .
H34A H -0.0317 -0.1623 0.1906 0.135 Uiso 1 1 calc R . .
H34B H 0.0607 -0.0606 0.208 0.135 Uiso 1 1 calc R . .
H34C H 0.1174 -0.1389 0.265 0.135 Uiso 1 1 calc R . .
C15 C 0.8550(17) 0.5017(12) 0.2268(12) 0.077(3) Uani 1 1 d . . .
C19 C 0.7305(14) 0.4314(9) 0.2019(10) 0.052(4) Uani 1 1 d . . .
C16 C 0.8397(16) 0.6096(11) 0.2423(12) 0.077(3) Uani 1 1 d . . .
H16A H 0.926 0.6496 0.2581 0.115 Uiso 1 1 calc R . .
H16B H 0.8066 0.6305 0.295 0.115 Uiso 1 1 calc R . .
H16C H 0.7766 0.619 0.1841 0.115 Uiso 1 1 calc R . .
C24 C 0.3907(17) 0.5660(14) 0.2140(14) 0.095(4) Uani 1 1 d U A .
H24A H 0.3058 0.5907 0.2059 0.142 Uiso 1 1 calc R . .
H24B H 0.4406 0.5994 0.1839 0.142 Uiso 1 1 calc R . .
H24C H 0.4422 0.5799 0.2822 0.142 Uiso 1 1 calc R . .
C18 C 0.9130(16) 0.4671(12) 0.1480(12) 0.077(3) Uani 1 1 d . . .
H18A H 0.9949 0.512 0.1621 0.115 Uiso 1 1 calc R . .
H18B H 0.8485 0.4679 0.0866 0.115 Uiso 1 1 calc R . .
H18C H 0.9327 0.3994 0.1451 0.115 Uiso 1 1 calc R . .
C17 C 0.9571(10) 0.4851(8) 0.3180(8) 0.077(3) Uani 1 1 d . . .
H17A H 1.0406 0.5301 0.337 0.115 Uiso 1 1 calc R . .
H17B H 0.9735 0.4161 0.3045 0.115 Uiso 1 1 calc R . .
H17C H 0.9215 0.4987 0.3699 0.115 Uiso 1 1 calc R . .
C23A C 0.2991(10) 0.4149(8) 0.2254(8) 0.095(4) Uani 0.5 1 d PRU A 1
H23A H 0.3585 0.4305 0.2904 0.142 Uiso 0.5 1 d PR B 1
H23B H 0.2756 0.3441 0.1996 0.142 Uiso 0.5 1 d PR C 1
H23C H 0.2204 0.4441 0.2232 0.142 Uiso 0.5 1 d PR D 1
C25A C 0.2725(10) 0.4292(8) 0.0821(8) 0.095(4) Uani 0.5 1 d PRU A 1
H25A H 0.3056 0.4529 0.0378 0.142 Uiso 0.5 1 calc PR E 1
H25B H 0.1934 0.4586 0.085 0.142 Uiso 0.5 1 calc PR F 1
H25C H 0.2497 0.3566 0.0599 0.142 Uiso 0.5 1 calc PR G 1
C23B C 0.2652(10) 0.3946(8) 0.2082(8) 0.095(4) Uani 0.5 1 d PRU A 2
H23D H 0.1862 0.4267 0.2043 0.142 Uiso 0.5 1 calc PR H 2
H23E H 0.313 0.3964 0.2747 0.142 Uiso 0.5 1 calc PR I 2
H23F H 0.2383 0.3254 0.1689 0.142 Uiso 0.5 1 calc PR J 2
C25B C 0.2830(10) 0.4421(8) 0.0564(8) 0.095(4) Uani 0.5 1 d PRU A 2
H25D H 0.2035 0.474 0.0503 0.142 Uiso 0.5 1 calc PR K 2
H25E H 0.2568 0.3711 0.0227 0.142 Uiso 0.5 1 calc PR L 2
H25F H 0.3388 0.4731 0.0286 0.142 Uiso 0.5 1 calc PR M 2

loop_
_atom_site_aniso_label
_atom_site_aniso_U_11
_atom_site_aniso_U_22
_atom_site_aniso_U_33
_atom_site_aniso_U_23
_atom_site_aniso_U_13
_atom_site_aniso_U_12
Dy1 0.0500(4) 0.0171(3) 0.0224(3) -0.0016(2) 0.0060(2) -0.0030(3)
Mn1 0.0379(10) 0.0163(9) 0.0192(8) 0.0008(7) 0.0080(7) -0.0010(7)
O1 0.053(5) 0.023(5) 0.032(4) -0.001(3) 0.024(4) -0.008(4)
O4 0.038(5) 0.024(5) 0.031(4) -0.009(4) 0.007(4) -0.009(4)
O6 0.044(5) 0.027(5) 0.038(4) 0.004(4) 0.008(4) -0.006(4)
O2 0.030(4) 0.017(4) 0.024(4) 0.003(3) 0.003(3) -0.003(3)
O5 0.049(5) 0.029(5) 0.031(4) -0.010(4) 0.006(4) -0.001(4)
O8 0.034(4) 0.025(4) 0.023(4) 0.010(3) 0.004(3) -0.003(3)
O9 0.038(5) 0.030(5) 0.040(5) 0.004(4) 0.010(4) -0.008(4)
O3 0.034(4) 0.029(5) 0.028(4) 0.012(4) 0.003(3) -0.003(4)
O7 0.053(5) 0.012(4) 0.030(4) -0.002(3) 0.010(4) -0.006(4)
C6 0.064(10) 0.033(9) 0.094(12) 0.011(8) 0.002(9) -0.002(7)
C33 0.067(6) 0.069(6) 0.131(8) 0.021(6) 0.037(5) -0.002(5)
C5 0.040(8) 0.059(10) 0.046(8) 0.008(7) -0.005(6) -0.004(7)
C9 0.063(9) 0.032(8) 0.032(6) 0.002(6) 0.003(6) -0.008(7)
C26 0.058(8) 0.030(8) 0.032(6) 0.008(6) 0.013(6) -0.005(6)
C20 0.060(9) 0.023(8) 0.051(8) -0.004(6) 0.009(7) -0.009(7)
C30 0.055(8) 0.022(7) 0.029(6) 0.004(5) 0.020(6) -0.003(6)
C13 0.121(13) 0.044(9) 0.042(8) 0.005(7) 0.046(9) 0.018(9)
C1 0.053(8) 0.029(7) 0.029(6) -0.007(5) 0.023(6) -0.002(6)
C32 0.031(7) 0.031(8) 0.051(8) 0.005(6) 0.020(6) 0.003(6)
C8 0.041(7) 0.017(6) 0.037(6) 0.005(5) 0.017(6) -0.004(5)
C29 0.061(9) 0.072(12) 0.046(8) 0.024(8) 0.014(7) -0.003(8)
C4 0.035(7) 0.038(8) 0.043(7) -0.007(6) -0.003(6) -0.011(6)
C31 0.062(9) 0.026(7) 0.047(7) 0.011(6) 0.038(7) 0.004(6)
C22 0.083(11) 0.069(9) 0.069(8) -0.003(8) 0.024(7) 0.038(8)
C3 0.118(12) 0.019(7) 0.029(6) 0.000(6) 0.022(7) 0.009(8)
C28 0.091(12) 0.058(11) 0.045(8) 0.020(7) -0.001(8) 0.021(9)
C27 0.082(10) 0.046(9) 0.034(7) 0.007(7) 0.004(7) -0.006(8)
C12 0.055(8) 0.064(10) 0.024(6) 0.007(6) 0.011(6) -0.004(7)
C2 0.044(7) 0.031(7) 0.020(5) 0.004(5) 0.003(5) 0.004(6)
C35 0.067(6) 0.069(6) 0.131(8) 0.021(6) 0.037(5) -0.002(5)
C10 0.044(7) 0.024(7) 0.033(6) 0.002(5) 0.020(6) -0.009(5)
C21 0.054(8) 0.039(8) 0.024(6) 0.014(6) 0.006(6) 0.020(7)
C14 0.057(9) 0.089(13) 0.043(8) 0.006(8) 0.024(7) 0.009(9)
C36 0.067(6) 0.069(6) 0.131(8) 0.021(6) 0.037(5) -0.002(5)
C11 0.068(9) 0.027(8) 0.032(6) -0.010(6) 0.022(6) -0.011(6)
C7 0.061(10) 0.106(15) 0.055(9) -0.001(9) 0.033(8) -0.014(9)
C34 0.067(6) 0.069(6) 0.131(8) 0.021(6) 0.037(5) -0.002(5)
C15 0.086(6) 0.042(5) 0.091(6) 0.019(5) 0.021(5) -0.022(4)
C19 0.088(11) 0.013(7) 0.078(10) 0.000(7) 0.070(9) -0.001(7)
C16 0.086(6) 0.042(5) 0.091(6) 0.019(5) 0.021(5) -0.022(4)
C24 0.093(8) 0.083(8) 0.103(8) 0.024(7) 0.025(6) 0.042(7)
C18 0.086(6) 0.042(5) 0.091(6) 0.019(5) 0.021(5) -0.022(4)
C17 0.086(6) 0.042(5) 0.091(6) 0.019(5) 0.021(5) -0.022(4)
C23A 0.093(8) 0.083(8) 0.103(8) 0.024(7) 0.025(6) 0.042(7)
C25A 0.093(8) 0.083(8) 0.103(8) 0.024(7) 0.025(6) 0.042(7)
C23B 0.093(8) 0.083(8) 0.103(8) 0.024(7) 0.025(6) 0.042(7)
C25B 0.093(8) 0.083(8) 0.103(8) 0.024(7) 0.025(6) 0.042(7)

loop_
_atom_type_symbol
_atom_type_description
_atom_type_scat_dispersion_real
_atom_type_scat_dispersion_imag
_atom_type_scat_source
C C 0.0033 0.0016 'International Tables Vol C Tables 4.2.6.8 and 6.1.1.4'
H H 0 0 'International Tables Vol C Tables 4.2.6.8 and 6.1.1.4'
Dy Dy -0.1892 4.4098 'International Tables Vol C Tables 4.2.6.8 and 6.1.1.4'
Mn Mn 0.3368 0.7283 'International Tables Vol C Tables 4.2.6.8 and 6.1.1.4'
O O 0.0106 0.006 'International Tables Vol C Tables 4.2.6.8 and 6.1.1.4'

loop_
_geom_angle_atom_site_label_1
_geom_angle_atom_site_label_2
_geom_angle_atom_site_label_3
_geom_angle
_geom_angle_site_symmetry_1
_geom_angle_site_symmetry_3
O6 Dy1 O4 79.8(3) . .
O6 Dy1 O1 158.3(3) . .
O4 Dy1 O1 120.1(3) . .
O6 Dy1 O5 92.2(3) . .
O4 Dy1 O5 74.6(3) . .
O1 Dy1 O5 85.5(3) . .
O6 Dy1 O3 88.5(3) . .
O4 Dy1 O3 127.8(3) . .
O1 Dy1 O3 85.5(3) . .
O5 Dy1 O3 157.2(3) . .
O6 Dy1 O7 74.1(3) . .
O4 Dy1 O7 140.4(2) . .
O1 Dy1 O7 84.4(3) . .
O5 Dy1 O7 77.2(3) . .
O3 Dy1 O7 81.1(3) . .
O6 Dy1 O2 124.6(3) . .
O4 Dy1 O2 79.5(2) . .
O1 Dy1 O2 71.4(2) . .
O5 Dy1 O2 129.7(3) . .
O3 Dy1 O2 66.1(3) . .
O7 Dy1 O2 140.1(2) . .
O6 Dy1 Mn1 107.52(19) . 2_655
O4 Dy1 Mn1 105.54(17) . 2_655
O1 Dy1 Mn1 77.18(17) . 2_655
O5 Dy1 Mn1 160.1(2) . 2_655
O3 Dy1 Mn1 31.69(19) . 2_655
O7 Dy1 Mn1 110.42(17) . 2_655
O2 Dy1 Mn1 34.47(17) . 2_655
O6 Dy1 Mn1 164.41(19) . .
O4 Dy1 Mn1 100.99(19) . .
O1 Dy1 Mn1 30.29(18) . .
O5 Dy1 Mn1 103.0(2) . .
O3 Dy1 Mn1 78.7(2) . .
O7 Dy1 Mn1 112.11(19) . .
O2 Dy1 Mn1 41.58(17) . .
Mn1 Dy1 Mn1 57.10(5) 2_655 .
O3 Mn1 O1 174.0(3) 2_655 .
O3 Mn1 O8 92.3(3) 2_655 .
O1 Mn1 O8 90.4(3) . .
O3 Mn1 O2 83.9(3) 2_655 2_655
O1 Mn1 O2 92.8(3) . 2_655
O8 Mn1 O2 171.5(3) . 2_655
O3 Mn1 O9 90.8(3) 2_655 .
O1 Mn1 O9 94.7(3) . .
O8 Mn1 O9 87.8(3) . .
O2 Mn1 O9 99.7(3) 2_655 .
O3 Mn1 O2 94.4(3) 2_655 .
O1 Mn1 O2 80.0(3) . .
O8 Mn1 O2 92.9(3) . .
O2 Mn1 O2 79.9(3) 2_655 .
O9 Mn1 O2 174.7(3) . .
O3 Mn1 Dy1 39.8(2) 2_655 2_655
O1 Mn1 Dy1 136.8(2) . 2_655
O8 Mn1 Dy1 131.8(2) . 2_655
O2 Mn1 Dy1 44.06(19) 2_655 2_655
O9 Mn1 Dy1 95.9(2) . 2_655
O2 Mn1 Dy1 87.48(16) . 2_655
O3 Mn1 Dy1 137.9(2) 2_655 .
O1 Mn1 Dy1 36.8(2) . .
O8 Mn1 Dy1 86.6(2) . .
O2 Mn1 Dy1 91.2(2) 2_655 .
O9 Mn1 Dy1 131.1(2) . .
O2 Mn1 Dy1 43.79(16) . .
Dy1 Mn1 Dy1 122.90(5) 2_655 .
C1 O1 Mn1 121.4(7) . .
C1 O1 Dy1 122.4(6) . .
Mn1 O1 Dy1 112.9(3) . .
C8 O4 Dy1 132.2(7) . .
C19 O6 Dy1 136.9(8) . .
C2 O2 Mn1 117.0(6) . 2_655
C2 O2 Mn1 112.9(7) . .
Mn1 O2 Mn1 100.1(3) 2_655 .
C2 O2 Dy1 125.9(5) . .
Mn1 O2 Dy1 101.5(3) 2_655 .
Mn1 O2 Dy1 94.6(2) . .
C10 O5 Dy1 132.7(7) . .
C30 O8 Mn1 131.1(7) . .
C32 O9 Mn1 128.4(8) . .
C3 O3 Mn1 125.1(6) . 2_655
C3 O3 Dy1 125.2(6) . .
Mn1 O3 Dy1 108.5(4) 2_655 .
C21 O7 Dy1 135.7(8) . .
C32 C33 C36 111.3(14) . .
C32 C33 C34 113.6(15) . .
C36 C33 C34 110.4(18) . .
C32 C33 C35 111.4(17) . .
C36 C33 C35 106.8(15) . .
C34 C33 C35 102.8(14) . .
C8 C9 C10 124.6(10) . .
C28 C26 C29 108.4(12) . .
C28 C26 C27 111.1(12) . .
C29 C26 C27 109.3(11) . .
C28 C26 C30 109.3(10) . .
C29 C26 C30 112.6(11) . .
C27 C26 C30 106.1(11) . .
C21 C20 C19 126.2(12) . .
O8 C30 C31 124.0(11) . .
O8 C30 C26 112.0(10) . .
C31 C30 C26 123.9(11) . .
O9 C32 C31 122.8(11) . .
O9 C32 C33 118.2(13) . .
C31 C32 C33 119.1(14) . .
O4 C8 C9 123.6(10) . .
O4 C8 C4 115.2(9) . .
C9 C8 C4 121.2(10) . .
C7 C4 C6 109.1(12) . .
C7 C4 C5 109.4(12) . .
C6 C4 C5 109.0(12) . .
C7 C4 C8 110.0(12) . .
C6 C4 C8 106.3(11) . .
C5 C4 C8 113.0(10) . .
C30 C31 C32 125.7(12) . .
C25A C22 C23A 102.4(13) . .
C25A C22 C21 114.2(11) . .
C23A C22 C21 105.9(14) . .
C25A C22 C24 112.9(15) . .
C23A C22 C24 103.4(12) . .
C21 C22 C24 116.2(14) . .
C23A C22 C25B 118.8(12) . .
C21 C22 C25B 108.0(10) . .
C24 C22 C25B 105.0(14) . .
C25A C22 C23B 89.6(11) . .
C21 C22 C23B 109.0(13) . .
C24 C22 C23B 111.9(12) . .
C25B C22 C23B 106.2(11) . .
O5 C10 C9 123.3(10) . .
O5 C10 C11 116.9(10) . .
C9 C10 C11 119.6(10) . .
O7 C21 C20 122.5(11) . .
O7 C21 C22 118.7(13) . .
C20 C21 C22 118.6(13) . .
C10 C11 C14 109.6(10) . .
C10 C11 C13 108.7(11) . .
C14 C11 C13 111.6(12) . .
C10 C11 C12 111.8(11) . .
C14 C11 C12 105.3(11) . .
C13 C11 C12 109.8(10) . .
C19 C15 C16 115.5(14) . .
C19 C15 C18 107.3(12) . .
C16 C15 C18 111.2(15) . .
C19 C15 C17 106.8(13) . .
C16 C15 C17 110.5(12) . .
C18 C15 C17 105.0(13) . .
O6 C19 C20 122.2(12) . .
O6 C19 C15 116.2(12) . .
C20 C19 C15 121.5(12) . .

loop_
_geom_bond_atom_site_label_1
_geom_bond_atom_site_label_2
_geom_bond_distance
_geom_bond_site_symmetry_2
Dy1 O6 2.271(8) .
Dy1 O4 2.273(8) .
Dy1 O1 2.273(8) .
Dy1 O5 2.276(8) .
Dy1 O3 2.308(7) .
Dy1 O7 2.314(8) .
Dy1 O2 2.425(6) .
Dy1 Mn1 3.4177(15) 2_655
Dy1 Mn1 3.4932(18) .
Mn1 O3 1.893(8) 2_655
Mn1 O1 1.912(7) .
Mn1 O8 1.924(7) .
Mn1 O2 1.974(7) 2_655
Mn1 O9 2.083(8) .
Mn1 O2 2.326(7) .
Mn1 Dy1 3.4178(15) 2_655
O1 C1 1.438(12) .
O4 C8 1.286(12) .
O6 C19 1.278(14) .
O2 C2 1.427(12) .
O2 Mn1 1.974(7) 2_655
O5 C10 1.270(13) .
O8 C30 1.284(14) .
O9 C32 1.246(15) .
O3 C3 1.452(15) .
O3 Mn1 1.893(8) 2_655
O7 C21 1.269(14) .
C6 C4 1.52(2) .
C33 C32 1.48(2) .
C33 C36 1.49(2) .
C33 C34 1.49(2) .
C33 C35 1.57(3) .
C5 C4 1.523(15) .
C9 C8 1.392(16) .
C9 C10 1.416(17) .
C26 C28 1.494(18) .
C26 C29 1.516(19) .
C26 C27 1.519(17) .
C26 C30 1.549(17) .
C20 C21 1.412(18) .
C20 C19 1.415(18) .
C30 C31 1.388(16) .
C13 C11 1.549(19) .
C32 C31 1.427(17) .
C8 C4 1.537(16) .
C4 C7 1.514(19) .
C22 C25A 1.323(18) .
C22 C23A 1.49(2) .
C22 C21 1.497(18) .
C22 C24 1.50(2) .
C22 C25B 1.618(19) .
C22 C23B 1.69(2) .
C12 C11 1.565(18) .
C10 C11 1.500(15) .
C14 C11 1.534(18) .
C15 C19 1.50(2) .
C15 C16 1.50(2) .
C15 C18 1.53(2) .
C15 C17 1.56(2) .
